data_2233884
loop_
_publ_author_name
'Okuniewski, Andrzej'
'Chojnacki, Jaroslaw'
'Becker, Barbara'

_publ_section_title
;
 3,3'-Dibenzoyl-1,1'-dibenzyl-1,1'-(ethane-1,2-diyl)dithiourea
;
_journal_coeditor_code IM2351
_journal_issue 3
_journal_name_full 'Acta Crystallographica Section E'
_journal_page_first o619
_journal_page_last o620
_journal_paper_doi 10.1107/S1600536812002954
_journal_volume 68
_journal_year 2012
_chemical_formula_iupac 'C32 H30 N4 O2 S2'
_chemical_formula_moiety 'C32 H30 N4 O2 S2'
_chemical_formula_sum 'C32 H30 N4 O2 S2'
_chemical_formula_weight 566.72
_chemical_melting_point 438.0(10)
_chemical_name_common
;
3,3'-Dibenzoyl-1,1'-dibenzyl-1,1'-(ethane-1,2-diyl)dithiourea
;
_chemical_name_systematic
;
3-benzoyl-1-benzyl-1-(2-
{benzyl[(phenylformamido)methanethioyl]amino}ethyl)thiourea
;
_space_group_IT_number 14
_symmetry_cell_setting monoclinic
_symmetry_space_group_name_Hall '-P 2ybc'
_symmetry_space_group_name_H-M 'P 1 21/c 1'
_atom_sites_solution_hydrogens geom
_atom_sites_solution_primary direct
_atom_sites_solution_secondary difmap
_cell_angle_alpha 90
_cell_angle_beta 91.585(5)
_cell_angle_gamma 90
_cell_formula_units_Z 2
_cell_length_a 4.7767(2)
_cell_length_b 25.1653(16)
_cell_length_c 11.9998(8)
_cell_measurement_reflns_used 2955
_cell_measurement_temperature 298(2)
_cell_measurement_theta_max 28.7222
_cell_measurement_theta_min 2.3411
_cell_volume 1441.91(15)
_computing_cell_refinement
;
<i>CrysAlis PRO</i> (Oxford Diffraction, 2010)
;
_computing_data_collection
;
<i>CrysAlis PRO</i> (Oxford Diffraction, 2010)
;
_computing_data_reduction
;
<i>CrysAlis PRO</i> (Oxford Diffraction, 2010)
;
_computing_molecular_graphics
;
<i>OLEX2</i> (Dolomanov <i>et al.</i>, 2009)
;
_computing_publication_material
;
<i>WinGX</i> (Farrugia, 1999) and <i>PLATON</i> (Spek, 2009)
;
_computing_structure_refinement
;
<i>SHELXL97</i> (Sheldrick, 2008)
;
_computing_structure_solution
;
<i>SHELXS97</i> (Sheldrick, 2008)
;
_diffrn_ambient_temperature 298(2)
_diffrn_detector_area_resol_mean 8.1883
_diffrn_measured_fraction_theta_full 0.999
_diffrn_measured_fraction_theta_max 0.999
_diffrn_measurement_device_type 'Oxford Diffraction Xcalibur Sapphire2 (large Be window)'
_diffrn_measurement_method '\w scans'
_diffrn_radiation_monochromator graphite
_diffrn_radiation_type MoK\a
_diffrn_radiation_wavelength 0.71073
_diffrn_reflns_av_R_equivalents 0.031
_diffrn_reflns_limit_h_max 5
_diffrn_reflns_limit_h_min -5
_diffrn_reflns_limit_k_max 30
_diffrn_reflns_limit_k_min -26
_diffrn_reflns_limit_l_max 14
_diffrn_reflns_limit_l_min -14
_diffrn_reflns_number 7277
_diffrn_reflns_theta_full 25.49
_diffrn_reflns_theta_max 25.49
_diffrn_reflns_theta_min 2.35
_exptl_absorpt_coefficient_mu 0.221
_exptl_absorpt_correction_T_max 1
_exptl_absorpt_correction_T_min 0.7797
_exptl_absorpt_correction_type multi-scan
_exptl_absorpt_process_details
;
(<i>CrysAlis PRO</i>; Oxford Diffraction, 2010)
;
_exptl_crystal_colour colourless
_exptl_crystal_density_diffrn 1.305
_exptl_crystal_density_method 'not measured'
_exptl_crystal_description needle
_exptl_crystal_F_000 596
_exptl_crystal_size_max 0.6075
_exptl_crystal_size_mid 0.1834
_exptl_crystal_size_min 0.0784
_refine_diff_density_max 0.301
_refine_diff_density_min -0.154
_refine_ls_extinction_method none
_refine_ls_goodness_of_fit_ref 1.043
_refine_ls_hydrogen_treatment mixed
_refine_ls_matrix_type full
_refine_ls_number_parameters 231
_refine_ls_number_reflns 2685
_refine_ls_number_restraints 163
_refine_ls_restrained_S_all 1.019
_refine_ls_R_factor_all 0.07
_refine_ls_R_factor_gt 0.05
_refine_ls_shift/su_max 0.016
_refine_ls_shift/su_mean 0.001
_refine_ls_structure_factor_coef Fsqd
_refine_ls_weighting_details 'calc w=1/[\s^2^(Fo^2^)+(0.0551P)^2^+0.2801P] where P=(Fo^2^+2Fc^2^)/3'
_refine_ls_weighting_scheme calc
_refine_ls_wR_factor_gt 0.1117
_refine_ls_wR_factor_ref 0.1231
_reflns_number_gt 2021
_reflns_number_total 2685
_reflns_threshold_expression I>2sigma(I)
_cod_data_source_file im2351.cif
_cod_data_source_block I
_cod_original_sg_symbol_H-M 'P 21/c'
_cod_database_code 2233884
_cod_database_fobs_code 2233884

loop_
_symmetry_equiv_pos_as_xyz
'x, y, z'
'-x, y+1/2, -z+1/2'
'-x, -y, -z'
'x, -y-1/2, z-1/2'

loop_
_atom_site_type_symbol
_atom_site_label
_atom_site_fract_x
_atom_site_fract_y
_atom_site_fract_z
_atom_site_U_iso_or_equiv
_atom_site_adp_type
_atom_site_calc_flag
_atom_site_refinement_flags
_atom_site_occupancy
_atom_site_symmetry_multiplicity
_atom_site_disorder_assembly
_atom_site_disorder_group
C C1 1.1371(4) 0.58001(8) 0.64272(17) 0.0356(5) Uani d . 1 1 A .
C C3 1.0855(4) 0.49446(8) 0.55324(16) 0.0377(5) Uani d . 1 1 . .
H H3A 1.0468 0.4587 0.5788 0.045 Uiso calc R 1 1 . .
H H3B 1.2835 0.4967 0.5379 0.045 Uiso calc R 1 1 . .
C C10 1.2067(5) 0.64605(9) 0.7895(2) 0.0458(5) Uani d . 1 1 A .
C C11 1.0914(5) 0.69614(9) 0.8323(2) 0.0528(6) Uani d DU 1 1 . .
C C12A 0.882(3) 0.7252(6) 0.7782(14) 0.065(3) Uani d PDU 0.71(3) 1 A 1
H H12A 0.7981 0.713 0.7121 0.078 Uiso calc PR 0.71(3) 1 A 1
C C13A 0.800(2) 0.7731(4) 0.8256(11) 0.077(3) Uani d PDU 0.71(3) 1 A 1
H H13A 0.6566 0.7927 0.7911 0.092 Uiso calc PR 0.71(3) 1 A 1
C C14A 0.924(2) 0.7922(3) 0.9218(13) 0.078(3) Uani d PDU 0.71(3) 1 A 1
H H14A 0.8664 0.8244 0.9513 0.093 Uiso calc PR 0.71(3) 1 A 1
C C15A 1.138(3) 0.7634(4) 0.9756(10) 0.078(3) Uani d PDU 0.71(3) 1 A 1
H H15A 1.2214 0.7762 1.0413 0.093 Uiso calc PR 0.71(3) 1 A 1
C C16A 1.225(3) 0.7153(5) 0.9299(9) 0.065(2) Uani d PDU 0.71(3) 1 A 1
H H16A 1.3702 0.6961 0.9638 0.077 Uiso calc PR 0.71(3) 1 A 1
C C12B 0.873(7) 0.7181(15) 0.769(3) 0.075(7) Uani d PDU 0.29(3) 1 A 2
H H12B 0.8008 0.6968 0.7118 0.091 Uiso calc PR 0.29(3) 1 A 2
C C13B 0.747(7) 0.7674(12) 0.780(3) 0.097(6) Uani d PDU 0.29(3) 1 A 2
H H13B 0.6192 0.7814 0.7281 0.116 Uiso calc PR 0.29(3) 1 A 2
C C14B 0.831(7) 0.7934(10) 0.875(2) 0.083(6) Uani d PDU 0.29(3) 1 A 2
H H14B 0.7374 0.8243 0.8941 0.099 Uiso calc PR 0.29(3) 1 A 2
C C15B 1.048(7) 0.7760(10) 0.943(3) 0.080(7) Uani d PDU 0.29(3) 1 A 2
H H15B 1.1111 0.7964 1.0035 0.095 Uiso calc PR 0.29(3) 1 A 2
C C16B 1.168(7) 0.7275(11) 0.920(2) 0.075(7) Uani d PDU 0.29(3) 1 A 2
H H16B 1.3107 0.7155 0.9683 0.09 Uiso calc PR 0.29(3) 1 A 2
C C20 0.8164(4) 0.51283(9) 0.72178(18) 0.0410(5) Uani d . 1 1 A .
H H20A 0.6511 0.4995 0.6822 0.049 Uiso calc R 1 1 . .
H H20B 0.7592 0.5421 0.7687 0.049 Uiso calc R 1 1 . .
C C21 0.9395(4) 0.46935(9) 0.79385(17) 0.0423(5) Uani d . 1 1 . .
C C22 1.1471(6) 0.48056(12) 0.8727(2) 0.0678(8) Uani d . 1 1 . .
H H22 1.2159 0.515 0.8798 0.081 Uiso calc R 1 1 . .
C C23 1.2529(6) 0.44077(16) 0.9412(3) 0.0881(10) Uani d . 1 1 . .
H H23 1.395 0.4487 0.9931 0.106 Uiso calc R 1 1 . .
C C24 1.1543(7) 0.39089(16) 0.9341(3) 0.0861(11) Uani d . 1 1 . .
H H24 1.2225 0.3648 0.9826 0.103 Uiso calc R 1 1 . .
C C25 0.9545(8) 0.37876(13) 0.8557(3) 0.0920(11) Uani d . 1 1 . .
H H25 0.8906 0.344 0.8487 0.11 Uiso calc R 1 1 . .
C C26 0.8446(6) 0.41794(11) 0.7858(2) 0.0704(8) Uani d . 1 1 . .
H H26 0.7056 0.4093 0.733 0.085 Uiso calc R 1 1 . .
N N1 1.0341(4) 0.61630(7) 0.72100(16) 0.0442(5) Uani d D 1 1 . .
N N2 1.0180(3) 0.53247(7) 0.64038(13) 0.0345(4) Uani d . 1 1 . .
O O1 1.4457(3) 0.63131(7) 0.81329(15) 0.0619(5) Uani d . 1 1 . .
S S1 1.38677(11) 0.59942(2) 0.55656(5) 0.0483(2) Uani d . 1 1 . .
H H1N 0.855(2) 0.6203(9) 0.7200(19) 0.053(7) Uiso d D 1 1 . .

loop_
_atom_site_aniso_label
_atom_site_aniso_U_11
_atom_site_aniso_U_22
_atom_site_aniso_U_33
_atom_site_aniso_U_12
_atom_site_aniso_U_13
_atom_site_aniso_U_23
C1 0.0269(10) 0.0383(12) 0.0413(12) 0.0072(9) -0.0054(8) -0.0019(9)
C3 0.0358(11) 0.0373(12) 0.0398(12) 0.0061(9) -0.0028(9) -0.0038(9)
C10 0.0430(13) 0.0431(13) 0.0515(14) -0.0053(10) 0.0050(10) -0.0062(11)
C11 0.0496(14) 0.0408(14) 0.0692(17) -0.0103(12) 0.0197(12) -0.0113(12)
C12A 0.068(5) 0.037(6) 0.092(5) 0.006(4) 0.017(4) -0.010(4)
C13A 0.081(5) 0.040(4) 0.109(9) 0.008(4) 0.015(5) -0.023(4)
C14A 0.074(7) 0.047(4) 0.114(9) -0.003(4) 0.021(6) -0.036(5)
C15A 0.088(5) 0.063(5) 0.083(5) -0.008(4) 0.018(4) -0.040(4)
C16A 0.068(4) 0.055(5) 0.071(4) -0.005(3) 0.010(3) -0.029(3)
C12B 0.086(12) 0.035(9) 0.108(14) -0.010(8) 0.051(11) -0.003(9)
C13B 0.113(13) 0.068(9) 0.112(15) -0.028(9) 0.029(11) -0.039(11)
C14B 0.094(13) 0.060(10) 0.095(15) -0.015(10) 0.016(11) -0.033(10)
C15B 0.089(18) 0.060(13) 0.090(12) -0.012(11) 0.015(12) -0.014(11)
C16B 0.071(12) 0.053(11) 0.103(11) -0.020(9) 0.024(8) -0.012(9)
C20 0.0320(10) 0.0471(13) 0.0437(12) -0.0021(10) 0.0012(9) -0.0005(10)
C21 0.0395(11) 0.0475(13) 0.0403(12) 0.0028(10) 0.0078(9) 0.0014(10)
C22 0.0624(16) 0.0777(19) 0.0625(17) -0.0047(14) -0.0143(13) 0.0092(15)
C23 0.070(2) 0.123(3) 0.071(2) 0.007(2) -0.0164(15) 0.031(2)
C24 0.082(2) 0.102(3) 0.076(2) 0.029(2) 0.0143(18) 0.040(2)
C25 0.122(3) 0.0551(19) 0.099(3) 0.005(2) 0.015(2) 0.0219(18)
C26 0.083(2) 0.0545(17) 0.073(2) -0.0065(15) -0.0062(16) 0.0080(14)
N1 0.0290(9) 0.0431(11) 0.0605(12) 0.0037(8) 0.0001(8) -0.0168(9)
N2 0.0309(8) 0.0370(10) 0.0355(9) 0.0025(7) 0.0006(7) -0.0037(7)
O1 0.0418(9) 0.0742(12) 0.0691(12) 0.0019(9) -0.0104(8) -0.0170(9)
S1 0.0406(3) 0.0480(4) 0.0568(4) 0.0003(3) 0.0084(3) 0.0033(3)

loop_
_atom_type_symbol
_atom_type_description
_atom_type_scat_dispersion_real
_atom_type_scat_dispersion_imag
_atom_type_scat_source
C C 0.0033 0.0016 'International Tables Vol C Tables 4.2.6.8 and 6.1.1.4'
H H 0 0 'International Tables Vol C Tables 4.2.6.8 and 6.1.1.4'
N N 0.0061 0.0033 'International Tables Vol C Tables 4.2.6.8 and 6.1.1.4'
O O 0.0106 0.006 'International Tables Vol C Tables 4.2.6.8 and 6.1.1.4'
S S 0.1246 0.1234 'International Tables Vol C Tables 4.2.6.8 and 6.1.1.4'

loop_
_exptl_crystal_face_index_h
_exptl_crystal_face_index_k
_exptl_crystal_face_index_l
_exptl_crystal_face_perp_dist
7 3 -4 0.3218
0 34 5 0.0392
0 -34 -5 0.0392
0 -4 17 0.0828
0 4 -17 0.0828
-7 -3 0 0.2531
1 32 -7 0.092
1 1 -17 0.1004

loop_
_geom_angle_atom_site_label_1
_geom_angle_atom_site_label_2
_geom_angle_atom_site_label_3
_geom_angle_site_symmetry_1
_geom_angle_site_symmetry_3
_geom_angle
N2 C1 N1 . . 116.24(18)
N2 C1 S1 . . 124.30(16)
N1 C1 S1 . . 119.40(16)
N2 C3 C3 . 3_766 110.9(2)
N2 C3 H3A . . 109.5
C3 C3 H3A 3_766 . 109.5
N2 C3 H3B . . 109.5
C3 C3 H3B 3_766 . 109.5
H3A C3 H3B . . 108
O1 C10 N1 . . 121.0(2)
O1 C10 C11 . . 122.1(2)
N1 C10 C11 . . 116.9(2)
C16B C11 C12B . . 112(2)
C12A C11 C16A . . 121.1(8)
C16B C11 C10 . . 132.2(14)
C12A C11 C10 . . 124.0(7)
C12B C11 C10 . . 115.6(18)
C16A C11 C10 . . 114.7(6)
C11 C12A C13A . . 118.2(10)
C11 C12A H12A . . 120.9
C13A C12A H12A . . 120.9
C14A C13A C12A . . 121.7(8)
C14A C13A H13A . . 119.1
C12A C13A H13A . . 119.1
C13A C14A C15A . . 120.3(7)
C13A C14A H14A . . 119.9
C15A C14A H14A . . 119.9
C14A C15A C16A . . 119.3(8)
C14A C15A H15A . . 120.3
C16A C15A H15A . . 120.3
C15A C16A C11 . . 119.4(8)
C15A C16A H16A . . 120.3
C11 C16A H16A . . 120.3
C11 C12B C13B . . 129(4)
C11 C12B H12B . . 115.6
C13B C12B H12B . . 115.6
C14B C13B C12B . . 113(3)
C14B C13B H13B . . 123.5
C12B C13B H13B . . 123.5
C13B C14B C15B . . 123(2)
C13B C14B H14B . . 118.5
C15B C14B H14B . . 118.5
C14B C15B C16B . . 118(2)
C14B C15B H15B . . 120.9
C16B C15B H15B . . 120.9
C11 C16B C15B . . 124(2)
C11 C16B H16B . . 117.9
C15B C16B H16B . . 117.9
N2 C20 C21 . . 111.86(16)
N2 C20 H20A . . 109.2
C21 C20 H20A . . 109.2
N2 C20 H20B . . 109.2
C21 C20 H20B . . 109.2
H20A C20 H20B . . 107.9
C26 C21 C22 . . 118.0(2)
C26 C21 C20 . . 121.4(2)
C22 C21 C20 . . 120.5(2)
C21 C22 C23 . . 120.2(3)
C21 C22 H22 . . 119.9
C23 C22 H22 . . 119.9
C24 C23 C22 . . 121.2(3)
C24 C23 H23 . . 119.4
C22 C23 H23 . . 119.4
C23 C24 C25 . . 119.5(3)
C23 C24 H24 . . 120.2
C25 C24 H24 . . 120.2
C24 C25 C26 . . 120.4(3)
C24 C25 H25 . . 119.8
C26 C25 H25 . . 119.8
C21 C26 C25 . . 120.5(3)
C21 C26 H26 . . 119.7
C25 C26 H26 . . 119.7
C10 N1 C1 . . 122.61(17)
C10 N1 H1N . . 121.7(16)
C1 N1 H1N . . 115.6(16)
C1 N2 C3 . . 120.25(17)
C1 N2 C20 . . 125.18(17)
C3 N2 C20 . . 114.56(16)

loop_
_geom_bond_atom_site_label_1
_geom_bond_atom_site_label_2
_geom_bond_site_symmetry_2
_geom_bond_distance
C1 N2 . 1.325(3)
C1 N1 . 1.408(3)
C1 S1 . 1.673(2)
C3 N2 . 1.460(2)
C3 C3 3_766 1.523(4)
C3 H3A . 0.97
C3 H3B . 0.97
C10 O1 . 1.227(3)
C10 N1 . 1.370(3)
C10 C11 . 1.474(3)
C11 C16B . 1.362(16)
C11 C12A . 1.386(7)
C11 C12B . 1.387(18)
C11 C16A . 1.403(8)
C12A C13A . 1.395(10)
C12A H12A . 0.93
C13A C14A . 1.371(9)
C13A H13A . 0.93
C14A C15A . 1.394(9)
C14A H14A . 0.93
C15A C16A . 1.399(9)
C15A H15A . 0.93
C16A H16A . 0.93
C12B C13B . 1.388(17)
C12B H12B . 0.93
C13B C14B . 1.361(15)
C13B H13B . 0.93
C14B C15B . 1.374(17)
C14B H14B . 0.93
C15B C16B . 1.379(16)
C15B H15B . 0.93
C16B H16B . 0.93
C20 N2 . 1.476(3)
C20 C21 . 1.504(3)
C20 H20A . 0.97
C20 H20B . 0.97
C21 C26 . 1.373(3)
C21 C22 . 1.381(3)
C22 C23 . 1.382(4)
C22 H22 . 0.93
C23 C24 . 1.343(5)
C23 H23 . 0.93
C24 C25 . 1.356(4)
C24 H24 . 0.93
C25 C26 . 1.388(4)
C25 H25 . 0.93
C26 H26 . 0.93
N1 H1N . 0.861(10)

loop_
_geom_hbond_atom_site_label_D
_geom_hbond_atom_site_label_H
_geom_hbond_atom_site_label_A
_geom_hbond_site_symmetry_A
_geom_hbond_distance_DH
_geom_hbond_distance_HA
_geom_hbond_distance_DA
_geom_hbond_angle_DHA
N1 H1N O1 1_455 0.860(10) 2.296(14) 3.073(2) 150(2)
N1 H1N S1 1_455 0.860(10) 2.98(2) 3.647(2) 136(2)

loop_
_geom_torsion_atom_site_label_1
_geom_torsion_atom_site_label_2
_geom_torsion_atom_site_label_3
_geom_torsion_atom_site_label_4
_geom_torsion
O1 C10 C1 S1 -62.55(17)
O1 C10 N1 C1 -24.3(3)
S1 C1 N1 C10 -49.1(3)
